data_4079194
loop_
_publ_author_name
'Shavaleev, Nail M.'
'Monti, Filippo'
'Scopelliti, Rosario'
'Armaroli, Nicola'
'Gr\"atzel, Michael'
'Nazeeruddin, Mohammad K.'

_publ_section_title
;
 Blue Phosphorescence of Trifluoromethyl- and Trifluoromethoxy-Substituted
 Cationic Iridium(III) Isocyanide Complexes
;
_journal_issue 17
_journal_name_full Organometallics
_journal_page_first 6288
_journal_paper_doi 10.1021/om300557d
_journal_volume 31
_journal_year 2012
_chemical_formula_moiety 'C34 H32 F6 Ir N4 O2, C F3 O3 S'
_chemical_formula_sum 'C35 H32 F9 Ir N4 O5 S'
_chemical_formula_weight 983.91
_chemical_name_systematic
; 
 ? 
;
_space_group_IT_number 61
_symmetry_cell_setting orthorhombic
_symmetry_space_group_name_Hall '-P 2ac 2ab'
_symmetry_space_group_name_H-M 'P b c a'
_atom_sites_solution_hydrogens geom
_atom_sites_solution_primary direct
_atom_sites_solution_secondary difmap
_audit_creation_method SHELXL-97
_cell_angle_alpha 90.00
_cell_angle_beta 90.00
_cell_angle_gamma 90.00
_cell_formula_units_Z 8
_cell_length_a 13.3214(12)
_cell_length_b 19.264(5)
_cell_length_c 30.362(6)
_cell_measurement_reflns_used 343
_cell_measurement_temperature 100(2)
_cell_measurement_theta_max 22
_cell_measurement_theta_min 3
_cell_volume 7792(3)
_computing_cell_refinement 'Dirax/lsq (Duisenberg & Schreurs, 1989-2000)'
_computing_data_collection 'Collect (Bruker AXS BV, 1997-2004)'
_computing_data_reduction 'EvalCCD (Duisenberg & Schreurs, 1990-2000)'
_computing_molecular_graphics 'Bruker SHELXTL'
_computing_publication_material 'Bruker SHELXTL'
_computing_structure_refinement 'SHELXL-97 (Sheldrick, 1997)'
_computing_structure_solution 'SHELXS-97 (Sheldrick, 1990)'
_diffrn_ambient_temperature 100(2)
_diffrn_measured_fraction_theta_full 0.998
_diffrn_measured_fraction_theta_max 0.998
_diffrn_measurement_device_type 'Bruker APEX II CCD'
_diffrn_measurement_method 'phi and omega scans'
_diffrn_radiation_monochromator graphite
_diffrn_radiation_source 'fine-focus sealed tube'
_diffrn_radiation_type MoK\a
_diffrn_radiation_wavelength 0.71073
_diffrn_reflns_av_R_equivalents 0.0679
_diffrn_reflns_av_sigmaI/netI 0.0285
_diffrn_reflns_limit_h_max 16
_diffrn_reflns_limit_h_min -17
_diffrn_reflns_limit_k_max 24
_diffrn_reflns_limit_k_min -24
_diffrn_reflns_limit_l_max 39
_diffrn_reflns_limit_l_min -39
_diffrn_reflns_number 112442
_diffrn_reflns_theta_full 27.50
_diffrn_reflns_theta_max 27.50
_diffrn_reflns_theta_min 3.06
_exptl_absorpt_coefficient_mu 3.569
_exptl_absorpt_correction_T_max 0.7456
_exptl_absorpt_correction_T_min 0.4366
_exptl_absorpt_correction_type multi-scan
_exptl_absorpt_process_details 'SADABS 2008, Bruker AXS, 2008'
_exptl_crystal_colour colourless
_exptl_crystal_density_diffrn 1.677
_exptl_crystal_density_method 'not measured'
_exptl_crystal_description needle
_exptl_crystal_F_000 3872
_exptl_crystal_size_max 0.47
_exptl_crystal_size_mid 0.17
_exptl_crystal_size_min 0.16
_refine_diff_density_max 3.058
_refine_diff_density_min -2.047
_refine_diff_density_rms 0.138
_refine_ls_extinction_method none
_refine_ls_goodness_of_fit_ref 1.336
_refine_ls_hydrogen_treatment constr
_refine_ls_matrix_type full
_refine_ls_number_parameters 559
_refine_ls_number_reflns 8930
_refine_ls_number_restraints 144
_refine_ls_restrained_S_all 1.340
_refine_ls_R_factor_all 0.0670
_refine_ls_R_factor_gt 0.0443
_refine_ls_shift/su_max 0.001
_refine_ls_shift/su_mean 0.000
_refine_ls_structure_factor_coef Fsqd
_refine_ls_weighting_details 'calc w=1/[\s^2^(Fo^2^)+(0.0002P)^2^+52.9809P] where P=(Fo^2^+2Fc^2^)/3'
_refine_ls_weighting_scheme calc
_refine_ls_wR_factor_gt 0.0880
_refine_ls_wR_factor_ref 0.0979
_reflns_number_gt 6687
_reflns_number_total 8930
_reflns_threshold_expression >2sigma(I)
_cod_data_source_file om300557d_si_002.cif
_cod_data_source_block ns96
_cod_depositor_comments
;
The following automatic conversions were performed:

'_symmetry_cell_setting' value 'Orthorhombic' changed to
'orthorhombic' according to
/home/saulius/struct/CIF-dictionaries/cif_core.dic dictionary named
'cif_core.dic' version 2.4.2 from 2011-04-26.

Automatic conversion script
Id: cif_fix_values 1891 2012-01-12 08:04:46Z andrius 
;
_cod_database_code 4079194

loop_
_symmetry_equiv_pos_as_xyz
'x, y, z'
'-x+1/2, -y, z+1/2'
'-x, y+1/2, -z+1/2'
'x+1/2, -y+1/2, -z'
'-x, -y, -z'
'x-1/2, y, -z-1/2'
'x, -y-1/2, z-1/2'
'-x-1/2, y-1/2, z'

loop_
_atom_site_label
_atom_site_type_symbol
_atom_site_fract_x
_atom_site_fract_y
_atom_site_fract_z
_atom_site_U_iso_or_equiv
_atom_site_adp_type
_atom_site_occupancy
_atom_site_symmetry_multiplicity
_atom_site_calc_flag
_atom_site_refinement_flags
_atom_site_disorder_assembly
_atom_site_disorder_group
Ir1 Ir 0.316901(14) 0.246827(11) 0.361479(7) 0.01879(6) Uani 1 1 d . . .
F1 F 0.0522(4) 0.4830(3) 0.3410(2) 0.084(2) Uani 1 1 d . . .
F2 F -0.1063(3) 0.4647(2) 0.33295(14) 0.0419(10) Uani 1 1 d . . .
F3 F -0.0161(4) 0.4982(2) 0.27889(19) 0.0664(16) Uani 1 1 d . . .
F4 F 0.3570(4) 0.1879(2) 0.18560(14) 0.0516(12) Uani 1 1 d . . .
F5 F 0.2837(3) 0.0949(3) 0.16504(15) 0.0630(15) Uani 1 1 d . . .
F6 F 0.4423(3) 0.1079(3) 0.15329(13) 0.0476(11) Uani 1 1 d . . .
O1 O -0.0024(3) 0.3906(2) 0.30499(15) 0.0307(10) Uani 1 1 d . . .
O2 O 0.3946(3) 0.0893(2) 0.22023(14) 0.0278(9) Uani 1 1 d . . .
N1 N 0.1736(3) 0.2520(3) 0.38680(14) 0.0220(9) Uani 1 1 d . . .
N2 N 0.4484(3) 0.2373(2) 0.32622(15) 0.0206(10) Uani 1 1 d . . .
N3 N 0.4470(4) 0.1543(3) 0.42575(16) 0.0257(11) Uani 1 1 d . . .
N4 N 0.3592(4) 0.3874(3) 0.41260(17) 0.0257(11) Uani 1 1 d . . .
C1 C 0.1443(5) 0.2165(3) 0.4228(2) 0.0270(13) Uani 1 1 d . . .
H1 H 0.1933 0.1917 0.4392 0.032 Uiso 1 1 calc R . .
C2 C 0.0454(5) 0.2150(3) 0.4367(2) 0.0301(14) Uani 1 1 d . . .
H2 H 0.0264 0.1890 0.4620 0.036 Uiso 1 1 calc R . .
C3 C -0.0250(4) 0.2520(4) 0.4130(2) 0.0306(13) Uani 1 1 d . . .
H3 H -0.0934 0.2518 0.4219 0.037 Uiso 1 1 calc R . .
C4 C 0.0044(5) 0.2895(3) 0.3763(2) 0.0274(13) Uani 1 1 d . . .
H4 H -0.0439 0.3154 0.3602 0.033 Uiso 1 1 calc R . .
C5 C 0.1045(4) 0.2895(3) 0.3629(2) 0.0224(12) Uani 1 1 d . . .
C6 C 0.1473(4) 0.3244(3) 0.32354(19) 0.0208(12) Uani 1 1 d . . .
C7 C 0.0987(4) 0.3707(3) 0.2952(2) 0.0242(13) Uani 1 1 d . . .
C8 C 0.1423(5) 0.3959(3) 0.2576(2) 0.0296(14) Uani 1 1 d . . .
H8 H 0.1055 0.4251 0.2383 0.036 Uiso 1 1 calc R . .
C9 C 0.2411(5) 0.3782(3) 0.2482(2) 0.0295(14) Uani 1 1 d . . .
H9 H 0.2721 0.3951 0.2222 0.035 Uiso 1 1 calc R . .
C10 C 0.2951(5) 0.3353(3) 0.2770(2) 0.0254(13) Uani 1 1 d . . .
H10 H 0.3632 0.3247 0.2708 0.031 Uiso 1 1 calc R . .
C11 C 0.2503(5) 0.3082(3) 0.31476(18) 0.0203(12) Uani 1 1 d . . .
C12 C 0.2823(4) 0.1635(3) 0.32283(19) 0.0199(11) Uani 1 1 d . . .
C13 C 0.1963(4) 0.1210(3) 0.3251(2) 0.0246(12) Uani 1 1 d . . .
H13 H 0.1494 0.1280 0.3482 0.029 Uiso 1 1 calc R . .
C14 C 0.1784(5) 0.0695(3) 0.2944(2) 0.0274(13) Uani 1 1 d . . .
H14 H 0.1214 0.0402 0.2974 0.033 Uiso 1 1 calc R . .
C15 C 0.2442(5) 0.0605(3) 0.2592(2) 0.0263(13) Uani 1 1 d . . .
H15 H 0.2307 0.0266 0.2373 0.032 Uiso 1 1 calc R . .
C16 C 0.3288(4) 0.1012(3) 0.25637(19) 0.0229(12) Uani 1 1 d . . .
C17 C 0.3524(4) 0.1517(3) 0.2884(2) 0.0213(12) Uani 1 1 d . . .
C18 C 0.4471(4) 0.1911(3) 0.29202(19) 0.0214(12) Uani 1 1 d . . .
C19 C 0.5335(4) 0.1820(3) 0.2665(2) 0.0260(13) Uani 1 1 d . . .
H19 H 0.5327 0.1512 0.2421 0.031 Uiso 1 1 calc R . .
C20 C 0.6198(5) 0.2178(3) 0.2770(2) 0.0277(13) Uani 1 1 d . . .
H20 H 0.6783 0.2125 0.2595 0.033 Uiso 1 1 calc R . .
C21 C 0.6212(4) 0.2614(3) 0.3130(2) 0.0276(13) Uani 1 1 d . . .
H21 H 0.6812 0.2848 0.3213 0.033 Uiso 1 1 calc R . .
C22 C 0.5340(4) 0.2705(3) 0.3369(2) 0.0260(13) Uani 1 1 d . . .
H22 H 0.5344 0.3010 0.3615 0.031 Uiso 1 1 calc R . .
C23 C -0.0159(5) 0.4573(4) 0.3143(3) 0.0364(16) Uani 1 1 d . . .
C24 C 0.3685(5) 0.1197(4) 0.1821(2) 0.0368(16) Uani 1 1 d . . .
C25 C 0.3886(5) 0.1865(3) 0.4060(2) 0.0253(13) Uani 1 1 d . . .
C26 C 0.5302(5) 0.1157(3) 0.4455(2) 0.0310(14) Uani 1 1 d . . .
C27 C 0.6198(6) 0.1252(5) 0.4149(3) 0.051(2) Uani 1 1 d . . .
H27A H 0.6015 0.1103 0.3851 0.076 Uiso 1 1 calc R . .
H27B H 0.6762 0.0973 0.4256 0.076 Uiso 1 1 calc R . .
H27C H 0.6392 0.1743 0.4144 0.076 Uiso 1 1 calc R . .
C28 C 0.4977(7) 0.0402(4) 0.4474(3) 0.054(2) Uani 1 1 d . . .
H28A H 0.4376 0.0360 0.4658 0.082 Uiso 1 1 calc R . .
H28B H 0.5519 0.0121 0.4599 0.082 Uiso 1 1 calc R . .
H28C H 0.4825 0.0238 0.4175 0.082 Uiso 1 1 calc R . .
C29 C 0.5480(6) 0.1452(5) 0.4907(2) 0.051(2) Uani 1 1 d . . .
H29A H 0.5660 0.1944 0.4882 0.077 Uiso 1 1 calc R . .
H29B H 0.6028 0.1199 0.5050 0.077 Uiso 1 1 calc R . .
H29C H 0.4867 0.1406 0.5084 0.077 Uiso 1 1 calc R . .
C30 C 0.3498(4) 0.3357(3) 0.39463(19) 0.0222(12) Uani 1 1 d . . .
C31 C 0.3625(5) 0.4538(3) 0.4366(2) 0.0310(14) Uani 1 1 d . . .
C32 C 0.4462(5) 0.4973(4) 0.4170(3) 0.0407(17) Uani 1 1 d . . .
H32A H 0.5105 0.4734 0.4210 0.061 Uiso 1 1 calc R . .
H32B H 0.4485 0.5425 0.4318 0.061 Uiso 1 1 calc R . .
H32C H 0.4339 0.5042 0.3855 0.061 Uiso 1 1 calc R . .
C33 C 0.3829(7) 0.4363(4) 0.4848(2) 0.048(2) Uani 1 1 d . . .
H33A H 0.3295 0.4060 0.4959 0.072 Uiso 1 1 calc R . .
H33B H 0.3846 0.4792 0.5021 0.072 Uiso 1 1 calc R . .
H33C H 0.4476 0.4125 0.4872 0.072 Uiso 1 1 calc R . .
C34 C 0.2602(6) 0.4876(4) 0.4302(3) 0.0431(18) Uani 1 1 d . . .
H34A H 0.2463 0.4924 0.3987 0.065 Uiso 1 1 calc R . .
H34B H 0.2601 0.5336 0.4440 0.065 Uiso 1 1 calc R . .
H34C H 0.2083 0.4586 0.4438 0.065 Uiso 1 1 calc R . .
S1 S 0.18606(13) 0.15676(9) 0.54417(6) 0.0340(4) Uani 1 1 d DU . .
C35 C 0.2486(6) 0.1017(4) 0.5842(2) 0.052(2) Uani 1 1 d DU A .
O3A O 0.1751(7) 0.1122(4) 0.5061(2) 0.053(2) Uani 0.723(10) 1 d PDU A 1
O4A O 0.2459(6) 0.2172(4) 0.5359(4) 0.057(3) Uani 0.723(10) 1 d PDU A 1
O5A O 0.0901(6) 0.1709(5) 0.5647(3) 0.049(2) Uani 0.723(10) 1 d PDU A 1
F7A F 0.2663(6) 0.1427(4) 0.6205(2) 0.063(2) Uani 0.723(10) 1 d PDU A 1
F8A F 0.2087(9) 0.0448(6) 0.5931(4) 0.085(4) Uani 0.723(10) 1 d PDU A 1
F9A F 0.3448(5) 0.0910(5) 0.5698(3) 0.053(2) Uani 0.723(10) 1 d PDU A 1
O3B O 0.2474(19) 0.1372(13) 0.5086(6) 0.074(7) Uani 0.277(10) 1 d PDU A 2
O4B O 0.2211(15) 0.2155(9) 0.5691(8) 0.057(6) Uani 0.277(10) 1 d PDU A 2
O5B O 0.0860(12) 0.1410(15) 0.5456(10) 0.074(8) Uani 0.277(10) 1 d PDU A 2
F7B F 0.2009(17) 0.0974(12) 0.6255(5) 0.072(6) Uani 0.277(10) 1 d PDU A 2
F8B F 0.2213(19) 0.0333(10) 0.5708(8) 0.068(7) Uani 0.277(10) 1 d PDU A 2
F9B F 0.3443(12) 0.0957(14) 0.5918(8) 0.070(7) Uani 0.277(10) 1 d PDU A 2

loop_
_atom_site_aniso_label
_atom_site_aniso_U_11
_atom_site_aniso_U_22
_atom_site_aniso_U_33
_atom_site_aniso_U_23
_atom_site_aniso_U_13
_atom_site_aniso_U_12
Ir1 0.01480(10) 0.02052(11) 0.02106(10) -0.00094(9) 0.00029(8) 0.00089(9)
F1 0.038(3) 0.090(4) 0.125(5) -0.074(4) -0.022(3) 0.019(3)
F2 0.029(2) 0.045(2) 0.052(3) 0.001(2) 0.0065(19) 0.0132(18)
F3 0.056(3) 0.044(3) 0.099(4) 0.035(3) 0.030(3) 0.026(2)
F4 0.054(3) 0.055(3) 0.046(3) 0.011(2) 0.013(2) 0.019(2)
F5 0.032(2) 0.117(5) 0.041(3) -0.003(3) -0.010(2) -0.013(3)
F6 0.035(2) 0.073(3) 0.034(2) -0.011(2) 0.0083(18) 0.010(2)
O1 0.022(2) 0.028(2) 0.042(3) 0.003(2) 0.001(2) 0.0070(18)
O2 0.021(2) 0.030(2) 0.032(2) -0.0059(19) 0.0001(18) 0.0055(18)
N1 0.019(2) 0.027(2) 0.021(2) -0.004(2) 0.0006(18) 0.003(2)
N2 0.015(2) 0.019(3) 0.027(2) 0.0004(19) 0.0000(19) 0.0008(19)
N3 0.021(3) 0.030(3) 0.026(3) 0.003(2) 0.000(2) 0.001(2)
N4 0.020(3) 0.029(3) 0.028(3) -0.001(2) 0.000(2) 0.001(2)
C1 0.022(3) 0.031(3) 0.028(3) -0.002(3) 0.002(2) 0.003(3)
C2 0.022(3) 0.037(4) 0.030(3) -0.001(3) 0.009(3) 0.004(3)
C3 0.021(3) 0.038(3) 0.033(3) -0.002(3) 0.008(2) 0.001(3)
C4 0.022(3) 0.022(3) 0.038(3) 0.002(3) 0.000(3) 0.005(2)
C5 0.017(3) 0.020(3) 0.030(3) -0.001(2) -0.002(2) 0.000(2)
C6 0.023(3) 0.014(3) 0.026(3) -0.003(2) -0.003(2) 0.001(2)
C7 0.020(3) 0.017(3) 0.036(3) -0.001(2) -0.002(2) 0.004(2)
C8 0.033(3) 0.023(3) 0.032(3) 0.007(3) -0.003(3) 0.006(3)
C9 0.039(4) 0.021(3) 0.029(3) 0.004(2) 0.007(3) 0.003(3)
C10 0.025(3) 0.021(3) 0.030(3) -0.001(2) 0.005(2) -0.002(2)
C11 0.027(3) 0.008(2) 0.025(3) 0.000(2) 0.003(2) 0.000(2)
C12 0.020(3) 0.015(3) 0.025(3) 0.004(2) 0.002(2) 0.003(2)
C13 0.020(3) 0.023(3) 0.030(3) 0.006(2) 0.001(2) 0.001(2)
C14 0.022(3) 0.022(3) 0.039(3) 0.007(2) 0.000(3) -0.005(3)
C15 0.024(3) 0.019(3) 0.036(3) -0.004(2) -0.003(3) -0.001(2)
C16 0.021(3) 0.023(3) 0.025(3) -0.003(2) 0.001(2) 0.008(2)
C17 0.018(3) 0.015(3) 0.031(3) 0.003(2) -0.002(2) 0.004(2)
C18 0.019(3) 0.019(3) 0.026(3) 0.001(2) -0.002(2) 0.003(2)
C19 0.021(3) 0.025(3) 0.032(3) -0.002(2) 0.001(3) 0.002(2)
C20 0.017(3) 0.031(3) 0.035(3) 0.003(3) 0.003(3) -0.002(3)
C21 0.014(3) 0.032(4) 0.036(3) 0.002(3) 0.000(2) -0.004(2)
C22 0.024(3) 0.025(3) 0.029(3) -0.002(2) -0.001(2) -0.002(2)
C23 0.020(3) 0.038(4) 0.051(4) -0.003(3) -0.002(3) 0.008(3)
C24 0.027(4) 0.051(5) 0.033(4) -0.005(3) 0.003(3) 0.003(3)
C25 0.028(3) 0.018(3) 0.030(3) 0.000(2) 0.008(3) -0.009(2)
C26 0.025(3) 0.034(4) 0.034(3) 0.005(3) -0.004(3) 0.004(3)
C27 0.027(4) 0.062(5) 0.063(5) 0.013(4) 0.009(4) 0.015(4)
C28 0.058(5) 0.037(4) 0.068(6) 0.010(4) -0.014(5) 0.001(4)
C29 0.054(5) 0.067(6) 0.032(4) -0.003(4) -0.014(4) 0.003(4)
C30 0.021(3) 0.019(3) 0.027(3) -0.002(2) 0.002(2) 0.004(2)
C31 0.032(4) 0.027(3) 0.034(4) -0.008(3) -0.004(3) 0.002(3)
C32 0.039(4) 0.029(4) 0.055(5) -0.003(3) -0.006(4) -0.006(3)
C33 0.064(5) 0.050(5) 0.031(4) -0.010(3) -0.008(4) -0.001(4)
C34 0.042(4) 0.028(4) 0.059(5) -0.013(3) -0.004(4) 0.008(3)
S1 0.0318(9) 0.0314(8) 0.0387(9) -0.0035(7) 0.0017(8) -0.0002(7)
C35 0.044(4) 0.075(6) 0.038(4) -0.007(4) -0.005(4) 0.019(4)
O3A 0.076(7) 0.045(5) 0.039(4) -0.013(3) -0.017(4) 0.015(5)
O4A 0.043(5) 0.041(4) 0.089(7) 0.022(5) -0.011(5) -0.011(4)
O5A 0.024(4) 0.073(7) 0.050(5) -0.006(4) -0.005(4) 0.012(4)
F7A 0.054(5) 0.096(6) 0.039(4) -0.017(4) -0.016(3) 0.021(4)
F8A 0.059(6) 0.105(8) 0.090(8) 0.073(7) -0.024(6) -0.027(6)
F9A 0.034(4) 0.061(5) 0.062(5) -0.008(5) -0.009(3) 0.022(3)
O3B 0.105(18) 0.076(16) 0.042(12) 0.012(11) 0.008(13) 0.032(15)
O4B 0.055(13) 0.024(9) 0.093(16) 0.002(11) -0.005(12) -0.002(9)
O5B 0.032(11) 0.084(18) 0.11(2) 0.036(15) -0.034(13) -0.023(12)
F7B 0.092(14) 0.083(13) 0.041(9) 0.017(9) 0.010(10) 0.029(12)
F8B 0.051(12) 0.071(13) 0.083(17) 0.053(12) -0.009(13) 0.006(10)
F9B 0.057(12) 0.063(12) 0.090(16) -0.017(14) -0.038(12) 0.012(10)

loop_
_atom_type_symbol
_atom_type_description
_atom_type_scat_dispersion_real
_atom_type_scat_dispersion_imag
_atom_type_scat_source
C C 0.0033 0.0016 'International Tables Vol C Tables 4.2.6.8 and 6.1.1.4'
H H 0.0000 0.0000 'International Tables Vol C Tables 4.2.6.8 and 6.1.1.4'
N N 0.0061 0.0033 'International Tables Vol C Tables 4.2.6.8 and 6.1.1.4'
O O 0.0106 0.0060 'International Tables Vol C Tables 4.2.6.8 and 6.1.1.4'
F F 0.0171 0.0103 'International Tables Vol C Tables 4.2.6.8 and 6.1.1.4'
S S 0.1246 0.1234 'International Tables Vol C Tables 4.2.6.8 and 6.1.1.4'
Ir Ir -1.4442 7.9887 'International Tables Vol C Tables 4.2.6.8 and 6.1.1.4'

loop_
_geom_angle_atom_site_label_1
_geom_angle_atom_site_label_2
_geom_angle_atom_site_label_3
_geom_angle
C25 Ir1 C30 92.9(2)
C25 Ir1 C12 92.2(2)
C30 Ir1 C12 174.4(2)
C25 Ir1 C11 177.4(2)
C30 Ir1 C11 87.1(2)
C12 Ir1 C11 87.6(2)
C25 Ir1 N1 102.4(2)
C30 Ir1 N1 88.5(2)
C12 Ir1 N1 92.5(2)
C11 Ir1 N1 80.2(2)
C25 Ir1 N2 84.0(2)
C30 Ir1 N2 98.5(2)
C12 Ir1 N2 79.9(2)
C11 Ir1 N2 93.4(2)
N1 Ir1 N2 170.25(18)
C23 O1 C7 115.5(5)
C24 O2 C16 115.8(5)
C1 N1 C5 120.0(5)
C1 N1 Ir1 123.2(4)
C5 N1 Ir1 116.6(4)
C22 N2 C18 120.1(5)
C22 N2 Ir1 123.6(4)
C18 N2 Ir1 116.2(4)
C25 N3 C26 172.0(6)
C30 N4 C31 175.4(6)
N1 C1 C2 122.4(6)
N1 C1 H1 118.8
C2 C1 H1 118.8
C3 C2 C1 118.4(6)
C3 C2 H2 120.8
C1 C2 H2 120.8
C2 C3 C4 119.8(6)
C2 C3 H3 120.1
C4 C3 H3 120.1
C3 C4 C5 120.3(6)
C3 C4 H4 119.8
C5 C4 H4 119.8
N1 C5 C4 119.1(5)
N1 C5 C6 113.9(5)
C4 C5 C6 127.0(5)
C7 C6 C11 117.9(5)
C7 C6 C5 127.3(5)
C11 C6 C5 114.8(5)
C8 C7 C6 122.9(6)
C8 C7 O1 118.5(5)
C6 C7 O1 118.6(5)
C7 C8 C9 119.1(6)
C7 C8 H8 120.5
C9 C8 H8 120.5
C8 C9 C10 120.2(6)
C8 C9 H9 119.9
C10 C9 H9 119.9
C11 C10 C9 121.0(6)
C11 C10 H10 119.5
C9 C10 H10 119.5
C10 C11 C6 118.8(5)
C10 C11 Ir1 126.9(5)
C6 C11 Ir1 114.3(4)
C13 C12 C17 118.5(5)
C13 C12 Ir1 127.8(4)
C17 C12 Ir1 113.6(4)
C14 C13 C12 121.7(6)
C14 C13 H13 119.2
C12 C13 H13 119.2
C13 C14 C15 119.8(6)
C13 C14 H14 120.1
C15 C14 H14 120.1
C16 C15 C14 119.5(6)
C16 C15 H15 120.2
C14 C15 H15 120.2
C15 C16 C17 122.1(5)
C15 C16 O2 117.4(5)
C17 C16 O2 120.4(5)
C16 C17 C12 118.1(5)
C16 C17 C18 126.5(5)
C12 C17 C18 115.2(5)
N2 C18 C19 119.4(5)
N2 C18 C17 113.7(5)
C19 C18 C17 126.8(5)
C20 C19 C18 119.7(6)
C20 C19 H19 120.1
C18 C19 H19 120.1
C19 C20 C21 120.0(6)
C19 C20 H20 120.0
C21 C20 H20 120.0
C20 C21 C22 118.8(6)
C20 C21 H21 120.6
C22 C21 H21 120.6
N2 C22 C21 121.8(6)
N2 C22 H22 119.1
C21 C22 H22 119.1
F1 C23 O1 113.8(6)
F1 C23 F3 106.1(7)
O1 C23 F3 113.6(6)
F1 C23 F2 108.7(6)
O1 C23 F2 108.3(6)
F3 C23 F2 106.0(5)
F4 C24 F5 106.8(6)
F4 C24 F6 107.9(6)
F5 C24 F6 108.1(6)
F4 C24 O2 113.1(6)
F5 C24 O2 113.4(6)
F6 C24 O2 107.4(6)
N3 C25 Ir1 165.5(5)
N3 C26 C29 107.5(6)
N3 C26 C28 106.6(6)
C29 C26 C28 111.9(6)
N3 C26 C27 106.4(5)
C29 C26 C27 112.7(6)
C28 C26 C27 111.2(7)
C26 C27 H27A 109.5
C26 C27 H27B 109.5
H27A C27 H27B 109.5
C26 C27 H27C 109.5
H27A C27 H27C 109.5
H27B C27 H27C 109.5
C26 C28 H28A 109.5
C26 C28 H28B 109.5
H28A C28 H28B 109.5
C26 C28 H28C 109.5
H28A C28 H28C 109.5
H28B C28 H28C 109.5
C26 C29 H29A 109.5
C26 C29 H29B 109.5
H29A C29 H29B 109.5
C26 C29 H29C 109.5
H29A C29 H29C 109.5
H29B C29 H29C 109.5
N4 C30 Ir1 173.6(5)
N4 C31 C32 108.0(5)
N4 C31 C34 106.4(5)
C32 C31 C34 111.9(6)
N4 C31 C33 106.7(6)
C32 C31 C33 111.5(6)
C34 C31 C33 112.0(6)
C31 C32 H32A 109.5
C31 C32 H32B 109.5
H32A C32 H32B 109.5
C31 C32 H32C 109.5
H32A C32 H32C 109.5
H32B C32 H32C 109.5
C31 C33 H33A 109.5
C31 C33 H33B 109.5
H33A C33 H33B 109.5
C31 C33 H33C 109.5
H33A C33 H33C 109.5
H33B C33 H33C 109.5
C31 C34 H34A 109.5
C31 C34 H34B 109.5
H34A C34 H34B 109.5
C31 C34 H34C 109.5
H34A C34 H34C 109.5
H34B C34 H34C 109.5
O5B S1 O3B 122.1(13)
O5B S1 O4A 136.7(13)
O3B S1 O4A 76.1(11)
O5B S1 O4B 118.3(12)
O3B S1 O4B 115.2(12)
O5B S1 O3A 78.2(12)
O4A S1 O3A 113.5(5)
O4B S1 O3A 156.8(10)
O3B S1 O5A 153.4(11)
O4A S1 O5A 114.4(5)
O4B S1 O5A 85.0(9)
O3A S1 O5A 111.5(5)
O5B S1 C35 107.3(12)
O3B S1 C35 95.3(10)
O4A S1 C35 109.7(4)
O4B S1 C35 87.6(10)
O3A S1 C35 103.6(4)
O5A S1 C35 103.1(5)
F8A C35 F9B 107.5(16)
F8A C35 F9A 109.6(9)
F8A C35 F7A 113.8(8)
F9B C35 F7A 75.0(11)
F9A C35 F7A 100.4(7)
F8A C35 F7B 64.1(11)
F9B C35 F7B 106.3(13)
F9A C35 F7B 134.2(10)
F7A C35 F7B 53.1(10)
F9B C35 F8B 102.6(13)
F9A C35 F8B 90.5(13)
F7A C35 F8B 143.3(11)
F7B C35 F8B 94.7(11)
F8A C35 S1 117.6(7)
F9B C35 S1 128.3(14)
F9A C35 S1 107.7(6)
F7A C35 S1 106.2(6)
F7B C35 S1 115.1(9)
F8B C35 S1 103.5(11)

loop_
_geom_bond_atom_site_label_1
_geom_bond_atom_site_label_2
_geom_bond_distance
Ir1 C25 2.023(6)
Ir1 C30 2.034(6)
Ir1 C12 2.042(6)
Ir1 C11 2.049(6)
Ir1 N1 2.060(4)
Ir1 N2 2.061(5)
F1 C23 1.313(8)
F2 C23 1.339(8)
F3 C23 1.333(8)
F4 C24 1.326(9)
F5 C24 1.331(8)
F6 C24 1.335(8)
O1 C23 1.329(8)
O1 C7 1.432(7)
O2 C24 1.345(8)
O2 C16 1.423(7)
N1 C1 1.346(8)
N1 C5 1.377(7)
N2 C22 1.346(7)
N2 C18 1.369(7)
N3 C25 1.161(8)
N3 C26 1.464(8)
N4 C30 1.142(7)
N4 C31 1.473(8)
C1 C2 1.385(8)
C1 H1 0.9500
C2 C3 1.381(9)
C2 H2 0.9500
C3 C4 1.385(9)
C3 H3 0.9500
C4 C5 1.394(8)
C4 H4 0.9500
C5 C6 1.485(8)
C6 C7 1.398(8)
C6 C11 1.432(8)
C7 C8 1.369(9)
C8 C9 1.389(9)
C8 H8 0.9500
C9 C10 1.401(9)
C9 H9 0.9500
C10 C11 1.393(8)
C10 H10 0.9500
C12 C13 1.409(8)
C12 C17 1.420(8)
C13 C14 1.381(8)
C13 H13 0.9500
C14 C15 1.394(9)
C14 H14 0.9500
C15 C16 1.375(8)
C15 H15 0.9500
C16 C17 1.411(8)
C17 C18 1.476(8)
C18 C19 1.398(8)
C19 C20 1.379(8)
C19 H19 0.9500
C20 C21 1.379(9)
C20 H20 0.9500
C21 C22 1.380(8)
C21 H21 0.9500
C22 H22 0.9500
C26 C29 1.505(9)
C26 C28 1.518(10)
C26 C27 1.523(10)
C27 H27A 0.9800
C27 H27B 0.9800
C27 H27C 0.9800
C28 H28A 0.9800
C28 H28B 0.9800
C28 H28C 0.9800
C29 H29A 0.9800
C29 H29B 0.9800
C29 H29C 0.9800
C31 C32 1.517(10)
C31 C34 1.522(9)
C31 C33 1.526(9)
C32 H32A 0.9800
C32 H32B 0.9800
C32 H32C 0.9800
C33 H33A 0.9800
C33 H33B 0.9800
C33 H33C 0.9800
C34 H34A 0.9800
C34 H34B 0.9800
C34 H34C 0.9800
S1 O5B 1.368(14)
S1 O3B 1.405(14)
S1 O4A 1.433(7)
S1 O4B 1.439(14)
S1 O3A 1.446(7)
S1 O5A 1.448(7)
S1 C35 1.815(8)
C35 F8A 1.248(11)
C35 F9B 1.301(16)
C35 F9A 1.370(10)
C35 F7A 1.376(9)
C35 F7B 1.408(14)
C35 F8B 1.427(17)

loop_
_geom_torsion_atom_site_label_1
_geom_torsion_atom_site_label_2
_geom_torsion_atom_site_label_3
_geom_torsion_atom_site_label_4
_geom_torsion
C25 Ir1 N1 C1 -4.3(5)
C30 Ir1 N1 C1 -97.0(5)
C12 Ir1 N1 C1 88.5(5)
C11 Ir1 N1 C1 175.7(5)
C25 Ir1 N1 C5 -179.0(4)
C30 Ir1 N1 C5 88.4(4)
C12 Ir1 N1 C5 -86.1(4)
C11 Ir1 N1 C5 1.0(4)
C25 Ir1 N2 C22 -73.9(5)
C30 Ir1 N2 C22 18.2(5)
C12 Ir1 N2 C22 -167.2(5)
C11 Ir1 N2 C22 105.8(5)
C25 Ir1 N2 C18 102.0(4)
C30 Ir1 N2 C18 -166.0(4)
C12 Ir1 N2 C18 8.6(4)
C11 Ir1 N2 C18 -78.3(4)
C5 N1 C1 C2 1.2(9)
Ir1 N1 C1 C2 -173.2(5)
N1 C1 C2 C3 -0.9(10)
C1 C2 C3 C4 -0.1(10)
C2 C3 C4 C5 0.7(10)
C1 N1 C5 C4 -0.6(9)
Ir1 N1 C5 C4 174.2(4)
C1 N1 C5 C6 -178.6(5)
Ir1 N1 C5 C6 -3.7(6)
C3 C4 C5 N1 -0.3(9)
C3 C4 C5 C6 177.4(6)
N1 C5 C6 C7 -173.9(6)
C4 C5 C6 C7 8.3(10)
N1 C5 C6 C11 5.5(7)
C4 C5 C6 C11 -172.3(6)
C11 C6 C7 C8 6.1(9)
C5 C6 C7 C8 -174.6(6)
C11 C6 C7 O1 -176.4(5)
C5 C6 C7 O1 3.0(9)
C23 O1 C7 C8 -66.7(8)
C23 O1 C7 C6 115.6(6)
C6 C7 C8 C9 -3.8(10)
O1 C7 C8 C9 178.7(5)
C7 C8 C9 C10 -0.3(10)
C8 C9 C10 C11 1.9(9)
C9 C10 C11 C6 0.5(9)
C9 C10 C11 Ir1 -178.5(4)
C7 C6 C11 C10 -4.3(8)
C5 C6 C11 C10 176.3(5)
C7 C6 C11 Ir1 174.8(4)
C5 C6 C11 Ir1 -4.6(6)
C30 Ir1 C11 C10 92.1(5)
C12 Ir1 C11 C10 -86.0(5)
N1 Ir1 C11 C10 -178.9(5)
N2 Ir1 C11 C10 -6.3(5)
C30 Ir1 C11 C6 -86.9(4)
C12 Ir1 C11 C6 95.0(4)
N1 Ir1 C11 C6 2.1(4)
N2 Ir1 C11 C6 174.7(4)
C25 Ir1 C12 C13 89.6(5)
C11 Ir1 C12 C13 -93.0(5)
N1 Ir1 C12 C13 -13.0(5)
N2 Ir1 C12 C13 173.1(5)
C25 Ir1 C12 C17 -94.7(4)
C11 Ir1 C12 C17 82.7(4)
N1 Ir1 C12 C17 162.8(4)
N2 Ir1 C12 C17 -11.2(4)
C17 C12 C13 C14 -0.9(8)
Ir1 C12 C13 C14 174.6(4)
C12 C13 C14 C15 -2.7(9)
C13 C14 C15 C16 2.8(9)
C14 C15 C16 C17 0.7(9)
C14 C15 C16 O2 178.9(5)
C24 O2 C16 C15 82.1(7)
C24 O2 C16 C17 -99.7(7)
C15 C16 C17 C12 -4.4(8)
O2 C16 C17 C12 177.6(5)
C15 C16 C17 C18 170.9(6)
O2 C16 C17 C18 -7.2(9)
C13 C12 C17 C16 4.3(8)
Ir1 C12 C17 C16 -171.8(4)
C13 C12 C17 C18 -171.4(5)
Ir1 C12 C17 C18 12.4(6)
C22 N2 C18 C19 -4.2(8)
Ir1 N2 C18 C19 179.8(4)
C22 N2 C18 C17 171.7(5)
Ir1 N2 C18 C17 -4.3(6)
C16 C17 C18 N2 179.3(5)
C12 C17 C18 N2 -5.4(7)
C16 C17 C18 C19 -5.2(10)
C12 C17 C18 C19 170.1(6)
N2 C18 C19 C20 2.2(9)
C17 C18 C19 C20 -173.0(6)
C18 C19 C20 C21 1.2(9)
C19 C20 C21 C22 -2.8(9)
C18 N2 C22 C21 2.6(9)
Ir1 N2 C22 C21 178.3(4)
C20 C21 C22 N2 0.9(9)
C7 O1 C23 F1 -44.0(9)
C7 O1 C23 F3 77.5(7)
C7 O1 C23 F2 -165.0(5)
C16 O2 C24 F4 55.9(7)
C16 O2 C24 F5 -65.8(7)
C16 O2 C24 F6 174.8(5)
C30 Ir1 C25 N3 -90(2)
C12 Ir1 C25 N3 88(2)
N1 Ir1 C25 N3 -179(2)
N2 Ir1 C25 N3 8(2)
O5B S1 C35 F8A 27.1(15)
O3B S1 C35 F8A -98.9(14)
O4A S1 C35 F8A -176.0(9)
O4B S1 C35 F8A 146.0(13)
O3A S1 C35 F8A -54.5(10)
O5A S1 C35 F8A 61.8(10)
O5B S1 C35 F9B 174.8(18)
O3B S1 C35 F9B 48.8(18)
O4A S1 C35 F9B -28.3(15)
O4B S1 C35 F9B -66.3(17)
O3A S1 C35 F9B 93.2(15)
O5A S1 C35 F9B -150.5(15)
O5B S1 C35 F9A 151.4(14)
O3B S1 C35 F9A 25.4(13)
O4A S1 C35 F9A -51.7(8)
O4B S1 C35 F9A -89.7(11)
O3A S1 C35 F9A 69.8(7)
O5A S1 C35 F9A -173.9(7)
O5B S1 C35 F7A -101.8(14)
O3B S1 C35 F7A 132.3(13)
O4A S1 C35 F7A 55.2(7)
O4B S1 C35 F7A 17.2(11)
O3A S1 C35 F7A 176.6(6)
O5A S1 C35 F7A -67.0(7)
O5B S1 C35 F7B -45.5(17)
O3B S1 C35 F7B -171.4(16)
O4A S1 C35 F7B 111.5(13)
O4B S1 C35 F7B 73.5(15)
O3A S1 C35 F7B -127.1(13)
O5A S1 C35 F7B -10.8(13)
O5B S1 C35 F8B 56.4(16)
O3B S1 C35 F8B -69.5(16)
O4A S1 C35 F8B -146.6(12)
O4B S1 C35 F8B 175.4(14)
O3A S1 C35 F8B -25.2(12)
O5A S1 C35 F8B 91.1(12)
